data_4335560
loop_
_publ_author_name
'Olga Iasco'
'Ghenadie Novitchi'
'Erwann Jeanneau'
'Dominique Luneau'

_publ_section_title
;
 Lanthanide Triangles Sandwiched by Tetranuclear Copper Complexes Afford a
 Family of Hendecanuclear Heterometallic Complexes [LnIII3CuII8] (Ln =
 La-Lu): Synthesis and Magnetostructural Studies
;
_journal_name_full 'Inorganic Chemistry'
_journal_page_first 8723
_journal_page_last 8731
_journal_paper_doi 10.1021/ic4009015
_journal_volume 52
_journal_year 2013
_chemical_absolute_configuration ad
_chemical_formula_moiety 'C54 H70 Cl6 Cu8 Eu3 N6 O28, 3(Cl)'
_chemical_formula_sum 'C54 H70 Cl9 Cu8 Eu3 N6 O28'
_chemical_formula_weight 2534.52
_space_group_IT_number 155
_symmetry_cell_setting trigonal
_symmetry_space_group_name_Hall 'R 3 2"'
_symmetry_space_group_name_H-M 'R 3 2 :H'
_atom_sites_solution_hydrogens difmap
_atom_sites_solution_primary direct
_cell_angle_alpha 90
_cell_angle_beta 90
_cell_angle_gamma 120
_cell_formula_units_Z 3
_cell_length_a 22.086(2)
_cell_length_b 22.086(2)
_cell_length_c 20.661(2)
_cell_measurement_reflns_used 5428
_cell_measurement_temperature 100
_cell_measurement_theta_max 29.4917
_cell_measurement_theta_min 3.4327
_cell_volume 8728.0(14)
_computing_cell_refinement
;
CrysAlisPro, Agilent Technologies,
Version 1.171.35.19 (release 27-10-2011 CrysAlis171 .NET)
(compiled Oct 27 2011,15:02:11)
;
_computing_data_collection
;
CrysAlisPro, Agilent Technologies,
Version 1.171.35.19 (release 27-10-2011 CrysAlis171 .NET)
(compiled Oct 27 2011,15:02:11)
;
_computing_data_reduction
;
CrysAlisPro, Agilent Technologies,
Version 1.171.35.19 (release 27-10-2011 CrysAlis171 .NET)
(compiled Oct 27 2011,15:02:11)
;
_computing_molecular_graphics 'CAMERON (Watkin et al., 1996)'
_computing_publication_material 'CRYSTALS (Betteridge et al., 2003)'
_computing_structure_refinement 'CRYSTALS (Betteridge et al., 2003)'
_computing_structure_solution 'SIR97 (Altomare et al., 1999)'
_diffrn_ambient_temperature 100
_diffrn_detector_area_resol_mean 10.4685
_diffrn_measured_fraction_theta_full 0.990
_diffrn_measured_fraction_theta_max 0.931
_diffrn_measurement_device_type 'Xcalibur, Atlas, Gemini ultra'
_diffrn_measurement_method \w
_diffrn_radiation_monochromator graphite
_diffrn_radiation_source 'Enhance (Mo) x-ray Source'
_diffrn_radiation_type 'Mo K\a'
_diffrn_radiation_wavelength 0.7107
_diffrn_reflns_av_R_equivalents 0.000
_diffrn_reflns_limit_h_max 14
_diffrn_reflns_limit_h_min -28
_diffrn_reflns_limit_k_max 30
_diffrn_reflns_limit_k_min 0
_diffrn_reflns_limit_l_max 28
_diffrn_reflns_limit_l_min 0
_diffrn_reflns_number 17093
_diffrn_reflns_theta_full 25.122
_diffrn_reflns_theta_max 29.555
_diffrn_reflns_theta_min 3.439
_diffrn_standards_number 0
_exptl_absorpt_coefficient_mu 3.280
_exptl_absorpt_correction_T_max 0.528
_exptl_absorpt_correction_T_min 0.405
_exptl_absorpt_correction_type analytical
_exptl_absorpt_process_details
;
CrysAlisPro, Agilent Technologies,
Version 1.171.35.19 (release 27-10-2011 CrysAlis171 .NET)
(compiled Oct 27 2011,15:02:11)
Analytical numeric absorption correction using a multifaceted crystal
            model based on expressions derived by R.C. Clark & J.S. Reid.
(Clark, R. C. & Reid, J. S. (1995). Acta Cryst. A51, 887-897)
;
_exptl_crystal_colour 'dark green'
_exptl_crystal_density_diffrn 1.447
_exptl_crystal_description plate
_exptl_crystal_F_000 3701.988
_exptl_crystal_size_max 0.401
_exptl_crystal_size_mid 0.301
_exptl_crystal_size_min 0.2600
_refine_diff_density_max 0.89
_refine_diff_density_min -1.23
_refine_ls_abs_structure_details 'Flack (1983), 338 Friedel-pairs'
_refine_ls_abs_structure_Flack 0.46(3)
_refine_ls_extinction_method none
_refine_ls_goodness_of_fit_ref 0.8421
_refine_ls_hydrogen_treatment constr
_refine_ls_matrix_type full
_refine_ls_number_parameters 167
_refine_ls_number_reflns 4864
_refine_ls_number_restraints 2
_refine_ls_R_factor_all 0.0761
_refine_ls_R_factor_gt 0.0583
_refine_ls_shift/su_max 0.0010879
_refine_ls_shift/su_mean 0.0000468
_refine_ls_structure_factor_coef Fsqd
_refine_ls_weighting_details
;
 Method, part 1, Chebychev polynomial, (Watkin, 1994, Prince, 1982) 
 [weight] = 1.0/[A~0~*T~0~(x)+A~1~*T~1~(x) ... +A~n-1~]*T~n-1~(x)] 
 where A~i~ are the Chebychev coefficients listed below and x= Fcalc/Fmax 
 Method = Robust Weighting (Prince, 1982) 
 W = [weight] * [1-(deltaF/6*sigmaF)^2^]^2^ 
 A~i~ are: 
 0.120E+05 0.189E+05 0.107E+05 0.388E+04 
;
_refine_ls_weighting_scheme calc
_refine_ls_wR_factor_all 0.1133
_refine_ls_wR_factor_gt 0.0998
_refine_ls_wR_factor_ref 0.1133
_reflns_limit_h_max 14
_reflns_limit_h_min -28
_reflns_limit_k_max 30
_reflns_limit_k_min 0
_reflns_limit_l_max 28
_reflns_limit_l_min 0
_reflns_number_gt 3971
_reflns_number_total 4864
_reflns_threshold_expression I>2.0\s(I)
_oxford_diffrn_Wilson_B_factor 3.70
_oxford_diffrn_Wilson_scale 15.16
_oxford_refine_ls_r_factor_ref 0.0761
_oxford_refine_ls_scale 2.568(18)
_oxford_reflns_number_all 4864
_oxford_reflns_threshold_expression_ref I>-10.0\s(I)
_cod_data_source_file ic4009015_si_001_05.cif
_cod_data_source_block '[Eu3Cu]-5'
_cod_original_sg_symbol_H-M 'R 3 2 '
_cod_database_code 4335560

loop_
_symmetry_equiv_pos_as_xyz
x,y,z
x+1/3,y+2/3,z+2/3
x+2/3,y+1/3,z+1/3
-y,x-y,z
-y+1/3,x-y+2/3,z+2/3
-y+2/3,x-y+1/3,z+1/3
-x+y,-x,z
-x+y+1/3,-x+2/3,z+2/3
-x+y+2/3,-x+1/3,z+1/3
y,x,-z
y+1/3,x+2/3,-z+2/3
y+2/3,x+1/3,-z+1/3
x-y,-y,-z
x-y+1/3,-y+2/3,-z+2/3
x-y+2/3,-y+1/3,-z+1/3
-x,-x+y,-z
-x+1/3,-x+y+2/3,-z+2/3
-x+2/3,-x+y+1/3,-z+1/3

loop_
_atom_site_label
_atom_site_type_symbol
_atom_site_fract_x
_atom_site_fract_y
_atom_site_fract_z
_atom_site_U_iso_or_equiv
_atom_site_occupancy
_atom_site_adp_type
_atom_site_refinement_flags_posn
_atom_site_refinement_flags_adp
C1 C 0.8812(7) 0.2117(8) 0.7506(6) 0.0789 1.0000 Uani . .
C2 C 0.8045(7) 0.1573(7) 0.7544(5) 0.0676 1.0000 Uani . .
C3 C 0.7771(10) 0.0828(9) 0.7470(5) 0.1062 1.0000 Uani . .
C4 C 0.7121(10) 0.0337(7) 0.7466(6) 0.0933 1.0000 Uani . .
C5 C 0.6995(10) -0.0394(7) 0.7417(7) 0.1403 1.0000 Uani . .
C6 C 0.6628(7) 0.0533(5) 0.7514(6) 0.0733 1.0000 Uani . .
C7 C 0.6829(6) 0.1239(6) 0.7562(4) 0.0561 1.0000 Uani . .
C8 C 0.7540(6) 0.1772(6) 0.7584(4) 0.0550 1.0000 Uani . .
C9 C 0.6262(6) 0.1382(5) 0.7596(4) 0.0523 1.0000 Uani . .
N1 N 0.6308(3) 0.1976(3) 0.7599(3) 0.0335 1.0000 Uani . .
Cl1 Cl 0.54394(14) 0.2738(2) 0.62093(11) 0.0820 1.0000 Uani . .
Cl2 Cl 0.3333 -0.0504(3) 0.6667 0.2145 1.0000 Uani S T
O1 O 0.8999(5) 0.2517(5) 0.8111(4) 0.0872 1.0000 Uani . .
O2 O 0.7746(3) 0.2448(3) 0.7697(3) 0.0448 1.0000 Uani . .
O3 O 0.5683(3) 0.1985(3) 0.7662(3) 0.0461 1.0000 Uani . .
O4 O 0.4505(4) 0.0770(4) 0.7314(3) 0.0774 1.0000 Uani . .
O5 O 0.6667 0.3333 0.7203(3) 0.0309 1.0000 Uani S T
O6 O 0.666667(10) 0.333333(10) 0.5277(6) 0.1361 1.0000 Uani S T
Cu1 Cu 0.56949(4) 0.28409(5) 0.74461(4) 0.0346 1.0000 Uani . .
Cu2 Cu 0.6667 0.3333 0.62520(8) 0.0515 1.0000 Uani S T
Eu1 Eu 0.47022(3) 0.13689(3) 0.8333 0.0519 1.0000 Uani S T
H61 H 0.6161 0.0184 0.7497 0.0739 1.0000 Uiso R .
H52 H 0.7157 -0.0454 0.7010 0.1639 1.0000 Uiso R .
H53 H 0.7209 -0.0521 0.7750 0.1640 1.0000 Uiso R .
H51 H 0.6500 -0.0684 0.7440 0.1640 1.0000 Uiso R .
H31 H 0.8116 0.0707 0.7426 0.1070 1.0000 Uiso R .
H11 H 0.9262 0.2469 0.8357 0.1023 1.0000 Uiso R .
H6623 H 0.9090 0.1897 0.7426 0.0857 1.0000 Uiso R .
H12 H 0.8870 0.2431 0.7158 0.0860 1.0000 Uiso R .
H91 H 0.5812 0.0995 0.7625 0.0540 1.0000 Uiso R .
H63 H 0.6873 0.3689 0.5089 0.1151 0.3330 Uiso R .
H62 H 0.6519 0.2996 0.5015 0.1151 0.3330 Uiso R .
H41 H 0.4777 0.1043 0.7048 0.0959 1.0000 Uiso R .
H42 H 0.4178 0.0437 0.7128 0.0959 1.0000 Uiso R .

loop_
_atom_site_aniso_label
_atom_site_aniso_U_11
_atom_site_aniso_U_22
_atom_site_aniso_U_33
_atom_site_aniso_U_23
_atom_site_aniso_U_13
_atom_site_aniso_U_12
C1 0.119(12) 0.117(11) 0.053(6) -0.005(7) -0.003(7) 0.098(10)
C2 0.112(11) 0.088(9) 0.049(5) 0.003(5) 0.014(6) 0.086(9)
C3 0.220(19) 0.152(14) 0.053(6) 0.038(9) 0.053(10) 0.173(16)
C4 0.165(16) 0.075(9) 0.072(8) 0.028(7) 0.048(10) 0.084(10)
C5 0.28(3) 0.091(10) 0.115(11) 0.033(9) 0.094(14) 0.142(15)
C6 0.095(9) 0.034(5) 0.094(8) 0.003(5) 0.037(7) 0.034(5)
C7 0.084(8) 0.061(6) 0.039(5) 0.003(4) 0.013(5) 0.049(6)
C8 0.096(8) 0.082(7) 0.035(4) 0.006(4) 0.007(4) 0.080(7)
C9 0.067(6) 0.038(4) 0.048(5) -0.009(4) 0.004(4) 0.023(4)
N1 0.045(3) 0.032(3) 0.029(3) 0.003(2) 0.007(3) 0.024(3)
Cl1 0.0613(15) 0.135(3) 0.0485(11) -0.0242(16) -0.0215(11) 0.049(2)
Cl2 0.202(8) 0.111(3) 0.361(12) -0.112(4) -0.225(9) 0.101(4)
O1 0.097(6) 0.151(9) 0.070(5) 0.014(5) 0.016(4) 0.104(7)
O2 0.056(4) 0.056(4) 0.042(3) 0.001(3) 0.001(3) 0.043(3)
O3 0.026(2) 0.036(3) 0.070(4) 0.006(3) -0.001(2) 0.011(2)
O4 0.062(5) 0.075(5) 0.062(4) -0.013(4) 0.005(4) 0.008(4)
O5 0.035(3) 0.035(3) 0.022(3) 0.0000 0.0000 0.0176(13)
O6 0.183(12) 0.183(12) 0.041(7) 0.0000 0.0000 0.092(6)
Cu1 0.0293(4) 0.0347(5) 0.0367(4) -0.0032(4) -0.0021(3) 0.0137(4)
Cu2 0.0623(7) 0.0623(7) 0.0300(8) 0.0000 0.0000 0.0311(3)
Eu1 0.0409(2) 0.0409(2) 0.0505(3) -0.00284(16) 0.00284(16) 0.0028(3)

loop_
_atom_type_symbol
_atom_type_scat_dispersion_real
_atom_type_scat_dispersion_imag
_atom_type_scat_Cromer_Mann_a1
_atom_type_scat_Cromer_Mann_b1
_atom_type_scat_Cromer_Mann_a2
_atom_type_scat_Cromer_Mann_b2
_atom_type_scat_Cromer_Mann_a3
_atom_type_scat_Cromer_Mann_b3
_atom_type_scat_Cromer_Mann_a4
_atom_type_scat_Cromer_Mann_b4
_atom_type_scat_Cromer_Mann_c
_atom_type_scat_source
C 0.0033 0.0016 2.3100 20.8439 1.0200 10.2075 1.5886 0.5687 0.8650 51.6512 0.2156 'International Tables Vol C 4.2.6.8 and 6.1.1.4'
H 0.0000 0.0000 0.4930 10.5109 0.3229 26.1257 0.1402 3.1424 0.0408 57.7998 0.0030 'International Tables Vol C 4.2.6.8 and 6.1.1.4'
N 0.0061 0.0033 12.2126 0.0057 3.1322 9.8933 2.0125 28.9975 1.1663 0.5826 -11.5290 'International Tables Vol C 4.2.6.8 and 6.1.1.4'
O 0.0106 0.0060 3.0485 13.2771 2.2868 5.7011 1.5463 0.3239 0.8670 32.9089 0.2508 'International Tables Vol C 4.2.6.8 and 6.1.1.4'
Cl 0.1484 0.1585 11.4604 0.0104 7.1964 1.1662 6.2556 18.5194 1.6455 47.7784 -9.5574 'International Tables Vol C 4.2.6.8 and 6.1.1.4'
Cu 0.3201 1.2651 13.3380 3.5828 7.1676 0.2470 5.6158 11.3966 1.6735 64.8126 1.1910 'International Tables Vol C 4.2.6.8 and 6.1.1.4'
Eu -0.1578 3.6682 24.6274 2.3879 19.0886 0.1942 13.7603 13.7546 2.9227 123.1740 2.5745 'International Tables Vol C 4.2.6.8 and 6.1.1.4'

loop_
_geom_angle_atom_site_label_1
_geom_angle_site_symmetry_1
_geom_angle_atom_site_label_2
_geom_angle_atom_site_label_3
_geom_angle_site_symmetry_3
_geom_angle
_geom_angle_publ_flag
C2 . C1 O1 . 107.5(9) yes
C2 . C1 H6623 . 110.4 no
O1 . C1 H6623 . 112.9 no
C2 . C1 H12 . 107.7 no
O1 . C1 H12 . 108.0 no
H6623 . C1 H12 . 110.2 no
C1 . C2 C3 . 124.2(11) yes
C1 . C2 C8 . 120.6(10) yes
C3 . C2 C8 . 114.9(13) yes
C2 . C3 C4 . 127.4(12) yes
C2 . C3 H31 . 113.7 no
C4 . C3 H31 . 118.9 no
C3 . C4 C5 . 115.6(16) yes
C3 . C4 C6 . 117.5(12) yes
C5 . C4 C6 . 126.9(16) yes
C4 . C5 H52 . 109.4 no
C4 . C5 H53 . 114.6 no
H52 . C5 H53 . 108.8 no
C4 . C5 H51 . 104.6 no
H52 . C5 H51 . 109.7 no
H53 . C5 H51 . 109.7 no
C4 . C6 C7 . 120.2(12) yes
C4 . C6 H61 . 117.9 no
C7 . C6 H61 . 121.9 no
C6 . C7 C8 . 122.1(10) yes
C6 . C7 C9 . 115.1(11) yes
C8 . C7 C9 . 122.8(9) yes
C7 . C8 C2 . 117.8(10) yes
C7 . C8 O2 . 123.1(8) yes
C2 . C8 O2 . 118.8(11) yes
C7 . C9 Cu1 4_655 93.5(6) yes
C7 . C9 N1 . 127.0(10) yes
Cu1 4_655 C9 N1 . 33.8(4) yes
C7 . C9 H91 . 116.6 no
Cu1 4_655 C9 H91 . 149.7 no
N1 . C9 H91 . 116.4 no
C9 . N1 Cu1 4_655 124.9(7) yes
C9 . N1 O3 . 116.6(8) yes
Cu1 4_655 N1 O3 . 118.3(5) yes
C9 . N1 Cu1 . 151.0(7) yes
Cu1 4_655 N1 Cu1 . 82.0(2) yes
O3 . N1 Cu1 . 36.8(3) yes
Cu1 . Cl1 Cu2 . 77.01(8) yes
C1 . O1 Eu1 17_656 121.6(6) yes
C1 . O1 H11 . 117.4 no
Eu1 17_656 O1 H11 . 120.9 no
C8 . O2 Cu1 4_655 121.5(6) yes
C8 . O2 Eu1 17_656 134.2(5) yes
Cu1 4_655 O2 Eu1 17_656 103.3(2) yes
N1 . O3 Cu1 4_655 36.4(3) yes
N1 . O3 Cu1 . 117.5(4) yes
Cu1 4_655 O3 Cu1 . 81.62(18) yes
Eu1 . O4 H41 . 108.7 no
Eu1 . O4 H42 . 137.5 no
H41 . O4 H42 . 109.7 no
Cu1 4_655 O5 Cu1 7_665 113.45(17) yes
Cu1 4_655 O5 Cu1 . 113.45(17) yes
Cu1 7_665 O5 Cu1 . 113.45(17) yes
Cu1 4_655 O5 Cu2 . 105.1(2) yes
Cu1 7_665 O5 Cu2 . 105.1(2) yes
Cu1 . O5 Cu2 . 105.1(2) yes
H62 7_665 O6 H62 4_655 83.2 no
H62 7_665 O6 H63 4_655 42.3 no
H62 4_655 O6 H63 4_655 110.0 no
H62 7_665 O6 H63 7_665 110.0 no
H62 4_655 O6 H63 7_665 56.5 no
H63 4_655 O6 H63 7_665 97.8 no
H62 7_665 O6 Cu2 . 129.9 no
H62 4_655 O6 Cu2 . 129.9 no
H63 4_655 O6 Cu2 . 119.5 no
H63 7_665 O6 Cu2 . 119.5 no
H62 7_665 O6 H63 . 56.5 no
H62 4_655 O6 H63 . 42.3 no
H63 4_655 O6 H63 . 97.8 no
H63 7_665 O6 H63 . 97.8 no
Cu2 . O6 H63 . 119.5 no
H62 7_665 O6 H62 . 83.2 no
H62 4_655 O6 H62 . 83.2 no
H63 4_655 O6 H62 . 56.5 no
H63 7_665 O6 H62 . 42.3 no
Cu2 . O6 H62 . 129.9 no
H63 . O6 H62 . 110.0 no
Cu1 4_655 Cu1 Cu1 7_665 60.000(4) yes
Cu1 4_655 Cu1 Cl1 . 100.01(7) yes
Cu1 7_665 Cu1 Cl1 . 98.69(8) yes
Cu1 4_655 Cu1 O2 7_665 141.7(2) yes
Cu1 7_665 Cu1 O2 7_665 151.44(19) yes
Cl1 . Cu1 O2 7_665 94.55(17) yes
Cu1 4_655 Cu1 N1 7_665 120.62(18) yes
Cu1 7_665 Cu1 N1 7_665 61.50(18) yes
Cl1 . Cu1 N1 7_665 97.7(2) yes
O2 7_665 Cu1 N1 7_665 91.8(3) yes
Cu1 4_655 Cu1 O3 . 62.01(16) yes
Cu1 7_665 Cu1 O3 . 120.22(16) yes
Cl1 . Cu1 O3 . 104.2(2) yes
O2 7_665 Cu1 O3 . 80.2(2) yes
N1 7_665 Cu1 O3 . 157.1(2) yes
Cu1 4_655 Cu1 O5 . 33.28(8) yes
Cu1 7_665 Cu1 O5 . 33.28(8) yes
Cl1 . Cu1 O5 . 85.7(2) yes
O2 7_665 Cu1 O5 . 174.7(2) yes
N1 7_665 Cu1 O5 . 93.46(19) yes
Cu1 4_655 Cu1 C9 7_665 141.9(2) yes
Cu1 7_665 Cu1 C9 7_665 82.4(2) yes
Cl1 . Cu1 C9 7_665 90.9(2) yes
O2 7_665 Cu1 C9 7_665 72.2(3) yes
N1 7_665 Cu1 C9 7_665 21.3(3) yes
Cu1 4_655 Cu1 N1 . 36.54(13) yes
Cu1 7_665 Cu1 N1 . 96.03(13) yes
Cl1 . Cu1 N1 . 101.80(15) yes
O2 7_665 Cu1 N1 . 105.9(2) yes
N1 7_665 Cu1 N1 . 152.3(2) yes
Cu1 4_655 Cu1 O3 7_665 95.34(12) yes
Cu1 7_665 Cu1 O3 7_665 36.38(12) yes
Cl1 . Cu1 O3 7_665 102.09(16) yes
O2 7_665 Cu1 O3 7_665 116.0(2) yes
N1 7_665 Cu1 O3 7_665 25.3(2) yes
Cu1 4_655 Cu1 Cu2 . 58.593(19) yes
Cu1 7_665 Cu1 Cu2 . 58.593(19) yes
Cl1 . Cu1 Cu2 . 47.82(7) yes
O2 7_665 Cu1 Cu2 . 141.94(16) yes
N1 7_665 Cu1 Cu2 . 98.12(19) yes
Cu1 4_655 Cu1 Eu1 . 99.95(4) yes
Cu1 7_665 Cu1 Eu1 . 143.22(2) yes
Cl1 . Cu1 Eu1 . 115.92(9) yes
O2 7_665 Cu1 Eu1 . 42.31(19) yes
N1 7_665 Cu1 Eu1 . 121.44(19) yes
O3 . Cu1 O5 . 94.55(17) yes
O3 . Cu1 C9 7_665 149.5(3) yes
O5 . Cu1 C9 7_665 113.2(2) yes
O3 . Cu1 N1 . 25.68(19) yes
O5 . Cu1 N1 . 68.87(14) yes
C9 7_665 Cu1 N1 . 167.3(2) yes
O3 . Cu1 O3 7_665 147.8(3) yes
O5 . Cu1 O3 7_665 69.13(13) yes
C9 7_665 Cu1 O3 7_665 46.6(2) yes
N1 . Cu1 O3 7_665 129.28(16) yes
O3 . Cu1 Cu2 . 101.34(18) yes
O5 . Cu1 Cu2 . 37.9(2) yes
C9 7_665 Cu1 Cu2 . 108.3(2) yes
N1 . Cu1 Cu2 . 81.11(12) yes
O3 7_665 Cu1 Cu2 . 82.92(12) yes
O3 . Cu1 Eu1 . 41.72(17) yes
O5 . Cu1 Eu1 . 133.08(11) yes
C9 7_665 Cu1 Eu1 . 107.8(2) yes
N1 . Cu1 Eu1 . 66.22(13) yes
O3 7_665 Cu1 Eu1 . 135.37(13) yes
Cu2 . Cu1 Eu1 . 140.17(3) yes
Cu1 . Cu2 Cu1 4_655 62.81(4) yes
Cu1 . Cu2 Cu1 7_665 62.81(4) yes
Cu1 4_655 Cu2 Cu1 7_665 62.81(4) yes
Cu1 . Cu2 Cl1 . 55.17(6) yes
Cu1 4_655 Cu2 Cl1 . 110.09(9) yes
Cu1 7_665 Cu2 Cl1 . 108.51(8) yes
Cu1 . Cu2 Cl1 4_655 108.51(8) yes
Cu1 4_655 Cu2 Cl1 4_655 55.17(6) yes
Cu1 7_665 Cu2 Cl1 4_655 110.09(9) yes
Cl1 . Cu2 Cl1 4_655 119.860(10) yes
Cu1 . Cu2 Cl1 7_665 110.09(9) yes
Cu1 4_655 Cu2 Cl1 7_665 108.51(8) yes
Cu1 7_665 Cu2 Cl1 7_665 55.17(6) yes
Cl1 . Cu2 Cl1 7_665 119.860(10) yes
Cl1 4_655 Cu2 Cl1 7_665 119.860(12) yes
Cu1 . Cu2 O6 . 143.01(2) yes
Cu1 4_655 Cu2 O6 . 143.01(3) yes
Cu1 7_665 Cu2 O6 . 143.01(2) yes
Cl1 . Cu2 O6 . 87.85(7) yes
Cl1 4_655 Cu2 O6 . 87.85(7) yes
Cu1 . Cu2 O5 . 36.99(2) yes
Cu1 4_655 Cu2 O5 . 36.99(2) yes
Cu1 7_665 Cu2 O5 . 36.99(2) yes
Cl1 . Cu2 O5 . 92.15(7) yes
Cl1 4_655 Cu2 O5 . 92.15(7) yes
Cl1 7_665 Cu2 O6 . 87.85(7) yes
Cl1 7_665 Cu2 O5 . 92.15(7) yes
O6 . Cu2 O5 . 179.994 yes
Cu1 11_546 Eu1 Cu1 . 73.96(3) yes
Cu1 11_546 Eu1 O4 11_546 84.67(18) yes
Cu1 . Eu1 O4 11_546 132.58(19) yes
Cu1 11_546 Eu1 O4 . 132.58(19) yes
Cu1 . Eu1 O4 . 84.67(18) yes
O4 11_546 Eu1 O4 . 137.1(3) yes
Cu1 11_546 Eu1 O1 7_665 149.5(2) yes
Cu1 . Eu1 O1 7_665 107.3(2) yes
O4 11_546 Eu1 O1 7_665 72.2(3) yes
O4 . Eu1 O1 7_665 77.0(3) yes
Cu1 11_546 Eu1 O1 17_656 107.3(2) yes
Cu1 . Eu1 O1 17_656 149.5(2) yes
O4 11_546 Eu1 O1 17_656 77.0(3) yes
O4 . Eu1 O1 17_656 72.2(3) yes
O1 7_665 Eu1 O1 17_656 87.0(5) yes
Cu1 11_546 Eu1 O2 17_656 34.43(12) yes
Cu1 . Eu1 O2 17_656 99.34(13) yes
O4 11_546 Eu1 O2 17_656 83.9(3) yes
O4 . Eu1 O2 17_656 114.2(3) yes
O1 7_665 Eu1 O2 17_656 152.1(2) yes
Cu1 11_546 Eu1 O2 7_665 99.34(13) yes
Cu1 . Eu1 O2 7_665 34.43(12) yes
O4 11_546 Eu1 O2 7_665 114.2(3) yes
O4 . Eu1 O2 7_665 83.9(3) yes
O1 7_665 Eu1 O2 7_665 73.6(3) yes
Cu1 11_546 Eu1 O3 11_546 33.15(14) yes
Cu1 . Eu1 O3 11_546 68.78(15) yes
O4 11_546 Eu1 O3 11_546 70.3(2) yes
O4 . Eu1 O3 11_546 152.3(2) yes
O1 7_665 Eu1 O3 11_546 117.6(3) yes
O1 17_656 Eu1 O2 17_656 73.6(3) yes
O1 17_656 Eu1 O2 7_665 152.1(2) yes
O2 17_656 Eu1 O2 7_665 131.0(2) yes
O1 17_656 Eu1 O3 11_546 128.7(2) yes
O2 17_656 Eu1 O3 11_546 64.72(19) yes
O2 7_665 Eu1 O3 11_546 78.72(19) yes
H62 4_655 H63 H62 7_665 109.7 no
H62 4_655 H63 O6 . 73.9 no
H62 7_665 H63 O6 . 65.4 no
H63 7_665 H62 H63 4_655 120.1 no
H63 7_665 H62 O6 . 63.7 no
H63 4_655 H62 O6 . 58.1 no

loop_
_geom_bond_atom_site_label_1
_geom_bond_atom_site_label_2
_geom_bond_site_symmetry_2
_geom_bond_distance
_geom_bond_publ_flag
C1 C2 . 1.512(18) yes
C1 O1 . 1.465(13) yes
C1 H6623 . 0.969 no
C1 H12 . 0.960 no
C2 C3 . 1.45(2) yes
C2 C8 . 1.390(12) yes
C3 C4 . 1.30(2) yes
C3 H31 . 0.929 no
C4 C5 . 1.498(15) yes
C4 C6 . 1.359(19) yes
C5 H52 . 0.949 no
C5 H53 . 0.952 no
C5 H51 . 0.954 no
C6 C7 . 1.397(13) yes
C6 H61 . 0.930 no
C7 C8 . 1.416(15) yes
C7 C9 . 1.437(13) yes
C8 O2 . 1.345(11) yes
C9 Cu1 4_655 2.855(9) yes
C9 N1 . 1.265(10) yes
C9 H91 . 0.934 no
N1 Cu1 4_655 1.936(6) yes
N1 O3 . 1.396(7) yes
N1 Cu1 . 2.857(6) yes
Cl1 Cu1 . 2.602(2) yes
Cl1 Cu2 . 2.349(3) yes
O1 Eu1 17_656 2.365(7) yes
O1 H11 . 0.816 no
O2 Cu1 4_655 1.979(5) yes
O2 Eu1 17_656 2.356(6) yes
O3 Cu1 4_655 2.873(5) yes
O3 Cu1 . 1.930(6) yes
O4 Eu1 . 2.407(6) yes
O4 H41 . 0.816 no
O4 H42 . 0.825 no
O5 Cu1 4_655 1.925(2) yes
O5 Cu1 7_665 1.925(2) yes
O5 Cu1 . 1.925(2) yes
O5 Cu2 . 1.965(7) yes
O6 H62 7_665 0.842 no
O6 H62 4_655 0.842 no
O6 H63 4_655 0.786 no
O6 H63 7_665 0.786 no
O6 Cu2 . 2.015(13) yes
O6 H63 . 0.786 no
O6 H62 . 0.842 no
Cu1 Cu1 4_655 3.2194(14) yes
Cu1 Cu1 7_665 3.2194(14) yes
Cu1 Cu2 . 3.0890(16) yes
Cu1 Eu1 . 3.4072(10) yes
H63 H62 4_655 0.590 no
H63 H62 7_665 0.772 no

loop_
_geom_hbond_atom_site_label_D
_geom_hbond_atom_site_label_H
_geom_hbond_atom_site_label_A
_geom_hbond_site_symmetry_A
_geom_hbond_angle_DHA
_geom_hbond_distance_DH
_geom_hbond_distance_HA
_geom_hbond_distance_DA
_geom_hbond_publ_flag
C1 H12 O4 4_655 124.3(3) 0.960 2.596 3.24(2) yes
